data_7003551
loop_
_publ_author_name
'Breunig, Hans J.'
'K\"onigsmann, Lucia'
'Lork, Enno'
'Nema, Mihai'
'Philipp, Nicky'
'Silvestru, Cristian'
'Soran, Albert'
'Varga, Richard A.'
'Wagner, Roxana'

_publ_section_title
;
 Hypervalent organobismuth(iii) carbonate, chalcogenides and halides
 with the pendant arm ligands 2-(Me2NCH2)C6H4 and 2,6-(Me2NCH2)2C6H3
;
_journal_issue 14
_journal_name_full 'Dalton Transactions'
_journal_page_first 1831
_journal_page_last 1842
_journal_paper_doi 10.1039/b717127g
_journal_year 2008
_chemical_formula_moiety 'C28 H24 Bi2 N2 O10 S2 W2, 0.5(C6)'
_chemical_formula_sum 'C31 H24 Bi2 N2 O10 S2 W2'
_chemical_formula_weight 1434.30
_chemical_name_systematic
;
?
;
_space_group_IT_number 2
_symmetry_cell_setting triclinic
_symmetry_space_group_name_Hall '-P 1'
_symmetry_space_group_name_H-M 'P -1'
_atom_sites_solution_hydrogens geom
_atom_sites_solution_primary direct
_atom_sites_solution_secondary difmap
_audit_creation_method SHELXL-97
_cell_angle_alpha 99.254(2)
_cell_angle_beta 96.479(2)
_cell_angle_gamma 115.567(2)
_cell_formula_units_Z 2
_cell_length_a 11.8825(10)
_cell_length_b 12.0273(11)
_cell_length_c 16.1174(14)
_cell_measurement_reflns_used 4232
_cell_measurement_temperature 297(2)
_cell_measurement_theta_max 22.48
_cell_measurement_theta_min 2.43
_cell_volume 2007.4(3)
_computing_cell_refinement 'Bruker SMART'
_computing_data_collection 'Bruker SMART'
_computing_data_reduction 'Bruker SAINT'
_computing_molecular_graphics 'Bruker SHELXTL'
_computing_publication_material 'Bruker SHELXTL'
_computing_structure_refinement 'Bruker SHELXTL'
_computing_structure_solution 'Bruker SHELXTL'
_diffrn_ambient_temperature 297(2)
_diffrn_measured_fraction_theta_full 0.993
_diffrn_measured_fraction_theta_max 0.993
_diffrn_measurement_device_type 'CCD area detector'
_diffrn_measurement_method 'phi and omega scans'
_diffrn_radiation_monochromator graphite
_diffrn_radiation_source 'fine-focus sealed tube'
_diffrn_radiation_type MoK\a
_diffrn_radiation_wavelength 0.71073
_diffrn_reflns_av_R_equivalents 0.0535
_diffrn_reflns_av_sigmaI/netI 0.0701
_diffrn_reflns_limit_h_max 14
_diffrn_reflns_limit_h_min -14
_diffrn_reflns_limit_k_max 15
_diffrn_reflns_limit_k_min -15
_diffrn_reflns_limit_l_max 20
_diffrn_reflns_limit_l_min -20
_diffrn_reflns_number 21482
_diffrn_reflns_theta_full 26.37
_diffrn_reflns_theta_max 26.37
_diffrn_reflns_theta_min 1.31
_exptl_absorpt_coefficient_mu 14.606
_exptl_absorpt_correction_T_max 0.073
_exptl_absorpt_correction_T_min 0.044
_exptl_absorpt_correction_type multi-scan
_exptl_absorpt_process_details 'Bruker, 2001'
_exptl_crystal_colour red
_exptl_crystal_density_diffrn 2.373
_exptl_crystal_density_method 'not measured'
_exptl_crystal_description block
_exptl_crystal_F_000 1300
_exptl_crystal_size_max 0.28
_exptl_crystal_size_mid 0.20
_exptl_crystal_size_min 0.18
_refine_diff_density_max 1.444
_refine_diff_density_min -1.406
_refine_diff_density_rms 0.233
_refine_ls_extinction_method none
_refine_ls_goodness_of_fit_ref 1.090
_refine_ls_hydrogen_treatment constr
_refine_ls_matrix_type full
_refine_ls_number_parameters 446
_refine_ls_number_reflns 8136
_refine_ls_number_restraints 21
_refine_ls_restrained_S_all 1.090
_refine_ls_R_factor_all 0.0734
_refine_ls_R_factor_gt 0.0515
_refine_ls_shift/su_max 0.002
_refine_ls_shift/su_mean 0.000
_refine_ls_structure_factor_coef Fsqd
_refine_ls_weighting_details 'calc w=1/[\s^2^(Fo^2^)+(0.0463P)^2^+0.0000P] where P=(Fo^2^+2Fc^2^)/3'
_refine_ls_weighting_scheme calc
_refine_ls_wR_factor_gt 0.1031
_refine_ls_wR_factor_ref 0.1187
_reflns_number_gt 6359
_reflns_number_total 8136
_reflns_threshold_expression >2sigma(I)
_cod_data_source_file b717127g.txt
_cod_data_source_block 353rich
_cod_depositor_comments
;
The following automatic conversions were performed:
'_symmetry_cell_setting' value 'Triclinic' changed to 'triclinic'
according to '/home/saulius/struct/CIF-dictionaries/cif_core.dic'
dictionary named 'cif_core.dic' version 2.4.1 from 2010-06-29.

Automatic conversion script
Id: cif_fix_enum 1527 2010-12-29 10:47:43Z saulius 
;
_cod_original_sg_symbol_H-M 'P-1 '
_cod_database_code 7003551

loop_
_symmetry_equiv_pos_as_xyz
'x, y, z'
'-x, -y, -z'

loop_
_atom_site_label
_atom_site_type_symbol
_atom_site_fract_x
_atom_site_fract_y
_atom_site_fract_z
_atom_site_U_iso_or_equiv
_atom_site_adp_type
_atom_site_occupancy
_atom_site_symmetry_multiplicity
_atom_site_calc_flag
_atom_site_refinement_flags
_atom_site_disorder_assembly
_atom_site_disorder_group
W2 W 1.08195(5) 0.62759(5) 0.80481(3) 0.04984(16) Uani 1 1 d . . .
Bi1 Bi 0.75552(4) 0.28659(4) 0.80852(3) 0.04334(14) Uani 1 1 d . . .
Bi2 Bi 0.89682(4) 0.25047(4) 0.61433(3) 0.03932(13) Uani 1 1 d . . .
C1 C 0.7888(12) 0.1320(11) 0.8528(8) 0.050(3) Uani 1 1 d . . .
C2 C 0.6788(15) 0.0272(13) 0.8567(9) 0.066(4) Uani 1 1 d . . .
C3 C 0.6870(17) -0.0734(14) 0.8846(9) 0.079(5) Uani 1 1 d . . .
H3 H 0.6145 -0.1452 0.8868 0.094 Uiso 1 1 calc R . .
C4 C 0.807(2) -0.0615(16) 0.9086(11) 0.084(5) Uani 1 1 d . . .
H4 H 0.8144 -0.1282 0.9264 0.101 Uiso 1 1 calc R . .
C5 C 0.9152(17) 0.0426(17) 0.9075(10) 0.081(5) Uani 1 1 d . . .
H5 H 0.9945 0.0478 0.9266 0.098 Uiso 1 1 calc R . .
C6 C 0.9064(15) 0.1414(13) 0.8777(9) 0.066(4) Uani 1 1 d . . .
H6 H 0.9793 0.2123 0.8748 0.080 Uiso 1 1 calc R . .
C7 C 0.5495(14) 0.0150(14) 0.8270(10) 0.072(4) Uani 1 1 d . . .
H7A H 0.5230 -0.0203 0.7655 0.087 Uiso 1 1 calc R . .
H7B H 0.4892 -0.0433 0.8546 0.087 Uiso 1 1 calc R . .
C8 C 0.5588(16) 0.1753(16) 0.9395(10) 0.093(6) Uani 1 1 d . . .
H8A H 0.4808 0.1229 0.9552 0.140 Uiso 1 1 calc R . .
H8B H 0.5763 0.2624 0.9554 0.140 Uiso 1 1 calc R . .
H8C H 0.6274 0.1650 0.9689 0.140 Uiso 1 1 calc R . .
C9 C 0.4334(14) 0.1336(17) 0.7973(11) 0.092(6) Uani 1 1 d . . .
H9A H 0.4335 0.1151 0.7371 0.137 Uiso 1 1 calc R . .
H9B H 0.4338 0.2142 0.8134 0.137 Uiso 1 1 calc R . .
H9C H 0.3585 0.0688 0.8090 0.137 Uiso 1 1 calc R . .
C10 C 0.9185(11) 0.0877(11) 0.6529(8) 0.043(3) Uani 1 1 d . . .
C11 C 1.0406(11) 0.1030(12) 0.6713(8) 0.049(3) Uani 1 1 d . . .
C12 C 1.0576(16) 0.0023(16) 0.6961(10) 0.076(5) Uani 1 1 d . . .
H12 H 1.1394 0.0096 0.7067 0.091 Uiso 1 1 calc R . .
C13 C 0.9587(15) -0.1038(14) 0.7047(10) 0.071(5) Uani 1 1 d . . .
H13 H 0.9725 -0.1672 0.7230 0.085 Uiso 1 1 calc R . .
C14 C 0.8408(15) -0.1161(12) 0.6865(9) 0.063(4) Uani 1 1 d . . .
H14 H 0.7726 -0.1903 0.6907 0.076 Uiso 1 1 calc R . .
C15 C 0.8168(11) -0.0216(11) 0.6616(8) 0.050(3) Uani 1 1 d . . .
H15 H 0.7341 -0.0314 0.6510 0.060 Uiso 1 1 calc R . .
C16 C 1.1543(11) 0.2253(13) 0.6696(8) 0.054(3) Uani 1 1 d . . .
H16A H 1.1826 0.2832 0.7256 0.064 Uiso 1 1 calc R . .
H16B H 1.2238 0.2076 0.6573 0.064 Uiso 1 1 calc R . .
C17 C 1.2145(12) 0.4184(12) 0.6171(10) 0.067(4) Uani 1 1 d . . .
H17A H 1.2983 0.4254 0.6180 0.100 Uiso 1 1 calc R . .
H17B H 1.2134 0.4659 0.6706 0.100 Uiso 1 1 calc R . .
H17C H 1.1924 0.4514 0.5709 0.100 Uiso 1 1 calc R . .
C18 C 1.1056(13) 0.2139(14) 0.5161(9) 0.068(4) Uani 1 1 d . . .
H18A H 1.0848 0.2558 0.4755 0.103 Uiso 1 1 calc R . .
H18B H 1.0379 0.1293 0.5067 0.103 Uiso 1 1 calc R . .
H18C H 1.1833 0.2106 0.5089 0.103 Uiso 1 1 calc R . .
C19 C 0.4662(11) 0.3326(12) 0.4851(8) 0.050(3) Uani 1 1 d . . .
C20 C 0.3885(12) 0.1070(13) 0.5484(8) 0.049(3) Uani 1 1 d . . .
C21 C 0.5976(12) 0.1967(13) 0.4542(8) 0.055(3) Uani 1 1 d . . .
C22 C 0.7183(13) 0.4332(14) 0.5811(9) 0.059(4) Uani 1 1 d . . .
C23 C 0.5181(13) 0.3584(14) 0.6654(10) 0.060(4) Uani 1 1 d . . .
C30 C 0.559(6) 0.548(5) 0.942(4) 0.23(2) Uani 1 1 d DU . .
C31 C 0.430(7) 0.484(5) 0.926(2) 0.25(2) Uani 1 1 d DU . .
C32 C 0.364(4) 0.432(4) 0.984(6) 0.34(3) Uani 1 1 d DU . .
N1 N 0.5469(10) 0.1380(11) 0.8466(7) 0.061(3) Uani 1 1 d . . .
N2 N 1.1222(9) 0.2849(10) 0.6045(7) 0.054(3) Uani 1 1 d . . .
O1 O 0.4206(10) 0.3680(10) 0.4388(7) 0.090(4) Uani 1 1 d . . .
O2 O 0.2944(8) 0.0219(9) 0.5411(6) 0.070(3) Uani 1 1 d . . .
O3 O 0.6176(10) 0.1619(11) 0.3902(7) 0.090(4) Uani 1 1 d . . .
O4 O 0.8035(9) 0.5261(11) 0.5896(8) 0.094(4) Uani 1 1 d . . .
O5 O 0.4955(11) 0.4153(12) 0.7195(8) 0.098(4) Uani 1 1 d . . .
S1 S 0.6600(3) 0.1650(3) 0.65267(19) 0.0399(7) Uani 1 1 d . . .
S2 S 0.9925(3) 0.3842(3) 0.7682(2) 0.0425(7) Uani 1 1 d . . .
W1 W 0.55624(4) 0.26945(4) 0.56329(3) 0.03995(14) Uani 1 1 d . . .
O6 O 0.8132(13) 0.6240(12) 0.7986(11) 0.125(5) Uani 1 1 d . . .
O7 O 1.1962(12) 0.9179(10) 0.8779(8) 0.108(4) Uani 1 1 d . . .
O8 O 1.0890(11) 0.6591(14) 0.6140(8) 0.110(5) Uani 1 1 d . . .
O9 O 1.3662(10) 0.6745(12) 0.8188(10) 0.123(5) Uani 1 1 d . . .
O10 O 1.1151(16) 0.6038(15) 0.9969(8) 0.175(8) Uani 1 1 d . . .
C24 C 0.9077(15) 0.6208(12) 0.8014(11) 0.068(4) Uani 1 1 d . . .
C25 C 1.1543(15) 0.8115(13) 0.8502(10) 0.074(5) Uani 1 1 d . . .
C26 C 1.0832(12) 0.6470(13) 0.6835(12) 0.066(4) Uani 1 1 d . . .
C27 C 1.2641(15) 0.6520(14) 0.8130(11) 0.080(5) Uani 1 1 d . . .
C28 C 1.0944(17) 0.6115(13) 0.9258(11) 0.098(6) Uani 1 1 d . . .

loop_
_atom_site_aniso_label
_atom_site_aniso_U_11
_atom_site_aniso_U_22
_atom_site_aniso_U_33
_atom_site_aniso_U_23
_atom_site_aniso_U_13
_atom_site_aniso_U_12
W2 0.0506(3) 0.0345(3) 0.0497(3) 0.0077(2) 0.0021(2) 0.0090(2)
Bi1 0.0460(3) 0.0405(3) 0.0381(3) 0.0104(2) 0.0052(2) 0.0153(2)
Bi2 0.0381(2) 0.0403(3) 0.0415(3) 0.0112(2) 0.00380(19) 0.0202(2)
C1 0.052(8) 0.033(7) 0.047(8) 0.015(6) 0.006(6) 0.002(6)
C2 0.094(12) 0.048(8) 0.042(8) 0.005(7) -0.002(8) 0.026(8)
C3 0.100(13) 0.045(9) 0.057(10) 0.009(7) -0.007(9) 0.010(9)
C4 0.115(15) 0.061(11) 0.084(13) 0.028(9) 0.017(11) 0.043(11)
C5 0.093(13) 0.086(12) 0.068(11) 0.029(9) -0.007(9) 0.045(11)
C6 0.084(11) 0.053(9) 0.051(9) 0.014(7) -0.004(8) 0.025(8)
C7 0.063(10) 0.064(10) 0.068(11) 0.027(8) 0.002(8) 0.008(8)
C8 0.113(14) 0.091(13) 0.059(11) 0.027(9) 0.036(10) 0.023(11)
C9 0.055(10) 0.119(15) 0.094(13) 0.058(12) 0.022(9) 0.021(10)
C10 0.044(7) 0.038(7) 0.050(8) 0.010(6) -0.004(6) 0.023(6)
C11 0.034(7) 0.050(8) 0.060(9) 0.013(6) -0.006(6) 0.020(6)
C12 0.082(11) 0.075(11) 0.091(12) 0.018(9) 0.002(9) 0.060(10)
C13 0.074(10) 0.049(9) 0.088(12) 0.005(8) -0.018(9) 0.039(8)
C14 0.084(11) 0.029(7) 0.068(10) 0.010(6) -0.003(8) 0.022(7)
C15 0.035(7) 0.049(8) 0.054(8) 0.008(6) -0.001(6) 0.012(6)
C16 0.049(8) 0.079(10) 0.056(9) 0.032(7) 0.018(6) 0.043(7)
C17 0.046(8) 0.058(9) 0.095(12) 0.031(8) 0.032(8) 0.013(7)
C18 0.069(10) 0.072(10) 0.060(10) 0.005(8) 0.021(8) 0.030(8)
C19 0.034(7) 0.048(8) 0.054(9) 0.014(6) -0.003(6) 0.009(6)
C20 0.038(7) 0.056(8) 0.049(8) 0.009(6) -0.007(6) 0.022(7)
C21 0.049(8) 0.073(10) 0.035(8) 0.006(7) -0.008(6) 0.029(7)
C22 0.048(8) 0.059(9) 0.068(10) 0.014(8) -0.007(7) 0.026(7)
C23 0.052(8) 0.062(9) 0.059(10) 0.015(8) -0.004(7) 0.024(7)
C30 0.30(5) 0.21(4) 0.22(4) -0.02(3) 0.00(3) 0.20(4)
C31 0.45(7) 0.16(4) 0.19(4) 0.03(3) 0.01(4) 0.21(4)
C32 0.51(7) 0.15(3) 0.37(7) 0.09(4) 0.03(7) 0.15(4)
N1 0.056(7) 0.063(8) 0.059(8) 0.026(6) 0.020(6) 0.017(6)
N2 0.043(6) 0.047(6) 0.072(8) 0.010(6) 0.018(6) 0.022(5)
O1 0.094(8) 0.071(7) 0.094(9) 0.024(6) -0.038(6) 0.039(6)
O2 0.040(5) 0.066(7) 0.082(7) 0.016(6) 0.006(5) 0.008(5)
O3 0.087(8) 0.111(9) 0.059(7) -0.004(6) 0.024(6) 0.042(7)
O4 0.047(6) 0.085(8) 0.115(10) 0.038(7) -0.009(6) 0.002(6)
O5 0.097(9) 0.107(10) 0.089(9) -0.006(7) 0.021(7) 0.057(8)
S1 0.0328(15) 0.0418(17) 0.0406(17) 0.0104(13) -0.0029(12) 0.0154(13)
S2 0.0378(16) 0.0350(16) 0.0483(19) 0.0102(14) 0.0047(14) 0.0119(13)
W1 0.0351(3) 0.0403(3) 0.0411(3) 0.0071(2) -0.0025(2) 0.0175(2)
O6 0.103(10) 0.086(9) 0.215(17) 0.052(10) 0.072(11) 0.054(8)
O7 0.134(11) 0.037(6) 0.115(10) 0.006(6) 0.027(8) 0.007(7)
O8 0.095(9) 0.174(14) 0.078(9) 0.076(9) 0.025(7) 0.059(9)
O9 0.042(7) 0.112(11) 0.195(15) 0.027(10) 0.000(8) 0.026(7)
O10 0.190(16) 0.157(14) 0.049(9) 0.017(9) -0.026(9) -0.021(11)
C24 0.071(10) 0.034(7) 0.104(13) 0.025(8) 0.037(9) 0.020(8)
C25 0.090(11) 0.034(8) 0.074(11) 0.014(7) 0.017(9) 0.006(8)
C26 0.037(7) 0.051(8) 0.111(14) 0.026(9) -0.006(8) 0.024(7)
C27 0.056(10) 0.048(9) 0.101(13) 0.012(8) -0.006(9) 0.001(8)
C28 0.123(15) 0.040(9) 0.048(10) -0.010(7) -0.012(10) -0.023(9)

loop_
_atom_type_symbol
_atom_type_description
_atom_type_scat_dispersion_real
_atom_type_scat_dispersion_imag
_atom_type_scat_source
C C 0.0033 0.0016 'International Tables Vol C Tables 4.2.6.8 and 6.1.1.4'
H H 0.0000 0.0000 'International Tables Vol C Tables 4.2.6.8 and 6.1.1.4'
N N 0.0061 0.0033 'International Tables Vol C Tables 4.2.6.8 and 6.1.1.4'
O O 0.0106 0.0060 'International Tables Vol C Tables 4.2.6.8 and 6.1.1.4'
S S 0.1246 0.1234 'International Tables Vol C Tables 4.2.6.8 and 6.1.1.4'
W W -0.8490 6.8722 'International Tables Vol C Tables 4.2.6.8 and 6.1.1.4'
Bi Bi -4.1077 10.2566 'International Tables Vol C Tables 4.2.6.8 and 6.1.1.4'

loop_
_geom_angle_atom_site_label_1
_geom_angle_atom_site_label_2
_geom_angle_atom_site_label_3
_geom_angle
_geom_angle_site_symmetry_1
_geom_angle_site_symmetry_3
_geom_angle_publ_flag
C25 W2 C28 87.3(6) . . ?
C25 W2 C26 92.1(6) . . ?
C28 W2 C26 175.7(7) . . ?
C25 W2 C24 87.0(6) . . ?
C28 W2 C24 91.2(8) . . ?
C26 W2 C24 93.0(6) . . ?
C25 W2 C27 87.7(6) . . ?
C28 W2 C27 88.4(8) . . ?
C26 W2 C27 87.4(6) . . ?
C24 W2 C27 174.7(6) . . ?
C25 W2 S2 171.6(5) . . ?
C28 W2 S2 84.4(4) . . ?
C26 W2 S2 96.1(4) . . ?
C24 W2 S2 93.9(4) . . ?
C27 W2 S2 91.3(4) . . ?
C1 Bi1 S1 95.6(3) . . ?
C1 Bi1 N1 73.4(4) . . ?
S1 Bi1 N1 87.9(3) . . ?
C1 Bi1 S2 90.0(3) . . ?
S1 Bi1 S2 89.12(9) . . ?
N1 Bi1 S2 162.8(3) . . ?
C10 Bi2 N2 72.6(4) . . ?
C10 Bi2 S2 90.6(3) . . ?
N2 Bi2 S2 86.5(3) . . ?
C10 Bi2 S1 91.1(3) . . ?
N2 Bi2 S1 163.0(3) . . ?
S2 Bi2 S1 89.22(9) . . ?
C6 C1 C2 121.6(13) . . ?
C6 C1 Bi1 123.7(9) . . ?
C2 C1 Bi1 114.6(10) . . ?
C1 C2 C3 120.0(15) . . ?
C1 C2 C7 121.7(13) . . ?
C3 C2 C7 118.2(14) . . ?
C4 C3 C2 117.0(15) . . ?
C4 C3 H3 121.5 . . ?
C2 C3 H3 121.5 . . ?
C5 C4 C3 123.4(16) . . ?
C5 C4 H4 118.3 . . ?
C3 C4 H4 118.3 . . ?
C4 C5 C6 119.4(16) . . ?
C4 C5 H5 120.3 . . ?
C6 C5 H5 120.3 . . ?
C1 C6 C5 118.6(15) . . ?
C1 C6 H6 120.7 . . ?
C5 C6 H6 120.7 . . ?
N1 C7 C2 112.2(11) . . ?
N1 C7 H7A 109.2 . . ?
C2 C7 H7A 109.2 . . ?
N1 C7 H7B 109.2 . . ?
C2 C7 H7B 109.2 . . ?
H7A C7 H7B 107.9 . . ?
N1 C8 H8A 109.5 . . ?
N1 C8 H8B 109.5 . . ?
H8A C8 H8B 109.5 . . ?
N1 C8 H8C 109.5 . . ?
H8A C8 H8C 109.5 . . ?
H8B C8 H8C 109.5 . . ?
N1 C9 H9A 109.5 . . ?
N1 C9 H9B 109.5 . . ?
H9A C9 H9B 109.5 . . ?
N1 C9 H9C 109.5 . . ?
H9A C9 H9C 109.5 . . ?
H9B C9 H9C 109.5 . . ?
C11 C10 C15 120.2(11) . . ?
C11 C10 Bi2 116.2(9) . . ?
C15 C10 Bi2 123.5(8) . . ?
C10 C11 C12 117.7(12) . . ?
C10 C11 C16 121.5(11) . . ?
C12 C11 C16 120.7(11) . . ?
C13 C12 C11 122.0(14) . . ?
C13 C12 H12 119.0 . . ?
C11 C12 H12 119.0 . . ?
C14 C13 C12 119.0(14) . . ?
C14 C13 H13 120.5 . . ?
C12 C13 H13 120.5 . . ?
C13 C14 C15 122.1(14) . . ?
C13 C14 H14 118.9 . . ?
C15 C14 H14 118.9 . . ?
C10 C15 C14 118.9(12) . . ?
C10 C15 H15 120.6 . . ?
C14 C15 H15 120.6 . . ?
N2 C16 C11 111.2(10) . . ?
N2 C16 H16A 109.4 . . ?
C11 C16 H16A 109.4 . . ?
N2 C16 H16B 109.4 . . ?
C11 C16 H16B 109.4 . . ?
H16A C16 H16B 108.0 . . ?
N2 C17 H17A 109.5 . . ?
N2 C17 H17B 109.5 . . ?
H17A C17 H17B 109.5 . . ?
N2 C17 H17C 109.5 . . ?
H17A C17 H17C 109.5 . . ?
H17B C17 H17C 109.5 . . ?
N2 C18 H18A 109.5 . . ?
N2 C18 H18B 109.5 . . ?
H18A C18 H18B 109.5 . . ?
N2 C18 H18C 109.5 . . ?
H18A C18 H18C 109.5 . . ?
H18B C18 H18C 109.5 . . ?
O1 C19 W1 176.3(13) . . ?
O2 C20 W1 176.7(12) . . ?
O3 C21 W1 174.6(12) . . ?
O4 C22 W1 176.3(12) . . ?
O5 C23 W1 174.5(13) . . ?
C32 C30 C31 125(4) 2_667 . ?
C32 C31 C30 123(3) . . ?
C30 C32 C31 112(4) 2_667 . ?
C9 N1 C8 112.9(13) . . ?
C9 N1 C7 112.1(12) . . ?
C8 N1 C7 108.0(12) . . ?
C9 N1 Bi1 113.5(8) . . ?
C8 N1 Bi1 107.8(9) . . ?
C7 N1 Bi1 101.8(8) . . ?
C17 N2 C16 112.8(11) . . ?
C17 N2 C18 110.5(11) . . ?
C16 N2 C18 112.0(10) . . ?
C17 N2 Bi2 113.7(7) . . ?
C16 N2 Bi2 104.2(7) . . ?
C18 N2 Bi2 103.2(7) . . ?
Bi1 S1 W1 113.74(11) . . ?
Bi1 S1 Bi2 91.01(8) . . ?
W1 S1 Bi2 102.52(10) . . ?
Bi2 S2 W2 122.17(12) . . ?
Bi2 S2 Bi1 90.45(9) . . ?
W2 S2 Bi1 106.70(11) . . ?
C19 W1 C23 89.8(5) . . ?
C19 W1 C22 89.6(5) . . ?
C23 W1 C22 86.0(6) . . ?
C19 W1 C21 85.0(5) . . ?
C23 W1 C21 173.5(5) . . ?
C22 W1 C21 90.1(6) . . ?
C19 W1 C20 89.7(5) . . ?
C23 W1 C20 91.8(5) . . ?
C22 W1 C20 177.6(6) . . ?
C21 W1 C20 92.1(5) . . ?
C19 W1 S1 173.9(4) . . ?
C23 W1 S1 94.6(4) . . ?
C22 W1 S1 94.8(4) . . ?
C21 W1 S1 90.9(4) . . ?
C20 W1 S1 86.0(3) . . ?
O6 C24 W2 176.0(13) . . ?
O7 C25 W2 178.9(14) . . ?
O8 C26 W2 177.2(12) . . ?
O9 C27 W2 174.9(14) . . ?
O10 C28 W2 173(2) . . ?

loop_
_geom_bond_atom_site_label_1
_geom_bond_atom_site_label_2
_geom_bond_distance
_geom_bond_site_symmetry_2
_geom_bond_publ_flag
W2 C25 1.966(14) . ?
W2 C28 1.985(18) . ?
W2 C26 2.006(18) . ?
W2 C24 2.031(17) . ?
W2 C27 2.041(18) . ?
W2 S2 2.581(3) . ?
Bi1 C1 2.263(13) . ?
Bi1 S1 2.545(3) . ?
Bi1 N1 2.568(10) . ?
Bi1 S2 2.745(3) . ?
Bi2 C10 2.253(11) . ?
Bi2 N2 2.556(9) . ?
Bi2 S2 2.556(3) . ?
Bi2 S1 2.731(3) . ?
C1 C6 1.360(18) . ?
C1 C2 1.387(18) . ?
C2 C3 1.393(19) . ?
C2 C7 1.493(19) . ?
C3 C4 1.37(2) . ?
C3 H3 0.9300 . ?
C4 C5 1.36(2) . ?
C4 H4 0.9300 . ?
C5 C6 1.390(19) . ?
C5 H5 0.9300 . ?
C6 H6 0.9300 . ?
C7 N1 1.476(17) . ?
C7 H7A 0.9700 . ?
C7 H7B 0.9700 . ?
C8 N1 1.464(17) . ?
C8 H8A 0.9600 . ?
C8 H8B 0.9600 . ?
C8 H8C 0.9600 . ?
C9 N1 1.462(17) . ?
C9 H9A 0.9600 . ?
C9 H9B 0.9600 . ?
C9 H9C 0.9600 . ?
C10 C11 1.372(15) . ?
C10 C15 1.391(16) . ?
C11 C12 1.419(17) . ?
C11 C16 1.515(17) . ?
C12 C13 1.35(2) . ?
C12 H12 0.9300 . ?
C13 C14 1.335(18) . ?
C13 H13 0.9300 . ?
C14 C15 1.392(17) . ?
C14 H14 0.9300 . ?
C15 H15 0.9300 . ?
C16 N2 1.467(14) . ?
C16 H16A 0.9700 . ?
C16 H16B 0.9700 . ?
C17 N2 1.465(15) . ?
C17 H17A 0.9600 . ?
C17 H17B 0.9600 . ?
C17 H17C 0.9600 . ?
C18 N2 1.482(15) . ?
C18 H18A 0.9600 . ?
C18 H18B 0.9600 . ?
C18 H18C 0.9600 . ?
C19 O1 1.115(13) . ?
C19 W1 2.004(13) . ?
C20 O2 1.120(14) . ?
C20 W1 2.056(13) . ?
C21 O3 1.139(14) . ?
C21 W1 2.042(14) . ?
C22 O4 1.111(15) . ?
C22 W1 2.022(15) . ?
C23 O5 1.150(16) . ?
C23 W1 2.019(16) . ?
C30 C32 1.34(5) 2_667 ?
C30 C31 1.35(2) . ?
C31 C32 1.35(2) . ?
C32 C30 1.34(5) 2_667 ?
S1 W1 2.587(3) . ?
O6 C24 1.136(17) . ?
O7 C25 1.140(15) . ?
O8 C26 1.159(18) . ?
O9 C27 1.112(17) . ?
O10 C28 1.171(18) . ?

loop_
_geom_torsion_atom_site_label_1
_geom_torsion_atom_site_label_2
_geom_torsion_atom_site_label_3
_geom_torsion_atom_site_label_4
_geom_torsion
_geom_torsion_site_symmetry_1
_geom_torsion_site_symmetry_2
_geom_torsion_site_symmetry_3
_geom_torsion_site_symmetry_4
_geom_torsion_publ_flag
S1 Bi1 C1 C6 111.4(11) . . . . ?
N1 Bi1 C1 C6 -162.5(12) . . . . ?
S2 Bi1 C1 C6 22.3(11) . . . . ?
S1 Bi1 C1 C2 -71.5(10) . . . . ?
N1 Bi1 C1 C2 14.6(9) . . . . ?
S2 Bi1 C1 C2 -160.6(10) . . . . ?
C6 C1 C2 C3 -2(2) . . . . ?
Bi1 C1 C2 C3 -178.9(11) . . . . ?
C6 C1 C2 C7 -178.2(14) . . . . ?
Bi1 C1 C2 C7 4.7(17) . . . . ?
C1 C2 C3 C4 1(2) . . . . ?
C7 C2 C3 C4 177.7(14) . . . . ?
C2 C3 C4 C5 1(3) . . . . ?
C3 C4 C5 C6 -3(3) . . . . ?
C2 C1 C6 C5 0(2) . . . . ?
Bi1 C1 C6 C5 177.0(11) . . . . ?
C4 C5 C6 C1 2(2) . . . . ?
C1 C2 C7 N1 -36.4(19) . . . . ?
C3 C2 C7 N1 147.1(13) . . . . ?
N2 Bi2 C10 C11 14.8(9) . . . . ?
S2 Bi2 C10 C11 -71.3(9) . . . . ?
S1 Bi2 C10 C11 -160.5(9) . . . . ?
N2 Bi2 C10 C15 -167.7(11) . . . . ?
S2 Bi2 C10 C15 106.2(10) . . . . ?
S1 Bi2 C10 C15 17.0(10) . . . . ?
C15 C10 C11 C12 2.2(19) . . . . ?
Bi2 C10 C11 C12 179.8(10) . . . . ?
C15 C10 C11 C16 -174.9(12) . . . . ?
Bi2 C10 C11 C16 2.7(16) . . . . ?
C10 C11 C12 C13 -2(2) . . . . ?
C16 C11 C12 C13 174.7(14) . . . . ?
C11 C12 C13 C14 2(2) . . . . ?
C12 C13 C14 C15 -2(2) . . . . ?
C11 C10 C15 C14 -2.0(19) . . . . ?
Bi2 C10 C15 C14 -179.4(10) . . . . ?
C13 C14 C15 C10 2(2) . . . . ?
C10 C11 C16 N2 -32.5(17) . . . . ?
C12 C11 C16 N2 150.5(12) . . . . ?
C32 C30 C31 C32 1(9) 2_667 . . . ?
C30 C31 C32 C30 -1(8) . . . 2_667 ?
C2 C7 N1 C9 163.6(12) . . . . ?
C2 C7 N1 C8 -71.4(15) . . . . ?
C2 C7 N1 Bi1 42.0(13) . . . . ?
C1 Bi1 N1 C9 -151.0(11) . . . . ?
S1 Bi1 N1 C9 -54.5(10) . . . . ?
S2 Bi1 N1 C9 -134.6(10) . . . . ?
C1 Bi1 N1 C8 83.2(10) . . . . ?
S1 Bi1 N1 C8 179.7(10) . . . . ?
S2 Bi1 N1 C8 99.6(13) . . . . ?
C1 Bi1 N1 C7 -30.3(8) . . . . ?
S1 Bi1 N1 C7 66.2(8) . . . . ?
S2 Bi1 N1 C7 -13.9(15) . . . . ?
C11 C16 N2 C17 163.1(11) . . . . ?
C11 C16 N2 C18 -71.6(13) . . . . ?
C11 C16 N2 Bi2 39.3(11) . . . . ?
C10 Bi2 N2 C17 -152.6(10) . . . . ?
S2 Bi2 N2 C17 -60.9(9) . . . . ?
S1 Bi2 N2 C17 -136.5(9) . . . . ?
C10 Bi2 N2 C16 -29.5(8) . . . . ?
S2 Bi2 N2 C16 62.3(7) . . . . ?
S1 Bi2 N2 C16 -13.3(14) . . . . ?
C10 Bi2 N2 C18 87.6(8) . . . . ?
S2 Bi2 N2 C18 179.4(8) . . . . ?
S1 Bi2 N2 C18 103.8(11) . . . . ?
C1 Bi1 S1 W1 169.1(3) . . . . ?
N1 Bi1 S1 W1 96.0(3) . . . . ?
S2 Bi1 S1 W1 -100.96(12) . . . . ?
C1 Bi1 S1 Bi2 -86.7(3) . . . . ?
N1 Bi1 S1 Bi2 -159.8(3) . . . . ?
S2 Bi1 S1 Bi2 3.20(9) . . . . ?
C10 Bi2 S1 Bi1 87.2(3) . . . . ?
N2 Bi2 S1 Bi1 71.8(9) . . . . ?
S2 Bi2 S1 Bi1 -3.44(9) . . . . ?
C10 Bi2 S1 W1 -158.2(3) . . . . ?
N2 Bi2 S1 W1 -173.6(8) . . . . ?
S2 Bi2 S1 W1 111.17(11) . . . . ?
C10 Bi2 S2 W2 162.0(3) . . . . ?
N2 Bi2 S2 W2 89.5(3) . . . . ?
S1 Bi2 S2 W2 -106.96(13) . . . . ?
C10 Bi2 S2 Bi1 -87.9(3) . . . . ?
N2 Bi2 S2 Bi1 -160.4(2) . . . . ?
S1 Bi2 S2 Bi1 3.18(9) . . . . ?
C28 W2 S2 Bi2 171.6(6) . . . . ?
C26 W2 S2 Bi2 -12.6(4) . . . . ?
C24 W2 S2 Bi2 80.8(5) . . . . ?
C27 W2 S2 Bi2 -100.1(5) . . . . ?
C28 W2 S2 Bi1 70.2(6) . . . . ?
C26 W2 S2 Bi1 -114.1(4) . . . . ?
C24 W2 S2 Bi1 -20.7(5) . . . . ?
C27 W2 S2 Bi1 158.4(5) . . . . ?
C1 Bi1 S2 Bi2 92.2(3) . . . . ?
S1 Bi1 S2 Bi2 -3.42(9) . . . . ?
N1 Bi1 S2 Bi2 76.5(9) . . . . ?
C1 Bi1 S2 W2 -143.9(3) . . . . ?
S1 Bi1 S2 W2 120.52(11) . . . . ?
N1 Bi1 S2 W2 -159.6(9) . . . . ?
Bi1 S1 W1 C23 -26.2(4) . . . . ?
Bi2 S1 W1 C23 -122.9(4) . . . . ?
Bi1 S1 W1 C22 60.2(4) . . . . ?
Bi2 S1 W1 C22 -36.6(4) . . . . ?
Bi1 S1 W1 C21 150.4(4) . . . . ?
Bi2 S1 W1 C21 53.6(4) . . . . ?
Bi1 S1 W1 C20 -117.6(4) . . . . ?
Bi2 S1 W1 C20 145.6(4) . . . . ?
